data_7203436
loop_
_publ_author_name
'Baca, Svetlana G.'
'Adams, Harry'
'Ward, Michael D.'

_publ_section_title
;
 Three-component coordination networks based on [Ru(phen)(CN)4]2?
 anions, lanthanide(iii) cations and ancillary oligopyridine ligands
;
_journal_issue 8
_journal_name_full CrystEngComm
_journal_page_first 635
_journal_paper_doi 10.1039/b605990m
_journal_volume 8
_journal_year 2006
_chemical_formula_sum 'C56 H60 K N16 O14 Ru2 Yb'
_chemical_formula_weight 1595.48
_chemical_name_systematic
;
?
;
_space_group_IT_number 14
_symmetry_cell_setting monoclinic
_symmetry_space_group_name_Hall '-P 2ybc'
_symmetry_space_group_name_H-M 'P 1 21/c 1'
_atom_sites_solution_hydrogens geom
_atom_sites_solution_primary direct
_atom_sites_solution_secondary difmap
_audit_creation_method SHELXL-97
_cell_angle_alpha 90.00
_cell_angle_beta 101.957(2)
_cell_angle_gamma 90.00
_cell_formula_units_Z 4
_cell_length_a 14.2730(7)
_cell_length_b 27.8052(14)
_cell_length_c 17.0891(9)
_cell_measurement_reflns_used 9715
_cell_measurement_temperature 150(2)
_cell_measurement_theta_max 23.21
_cell_measurement_theta_min 2.21
_cell_volume 6634.9(6)
_computing_structure_refinement 'SHELXL-97 (Sheldrick, 1997)'
_computing_structure_solution 'SHELXS-97 (Sheldrick, 1990)'
_diffrn_ambient_temperature 150(2)
_diffrn_measured_fraction_theta_full 0.927
_diffrn_measured_fraction_theta_max 0.927
_diffrn_measurement_device_type 'Bruker Apex 2 CCD area detector'
_diffrn_measurement_method 'phi and omega scans'
_diffrn_radiation_monochromator graphite
_diffrn_radiation_source 'fine-focus sealed tube'
_diffrn_radiation_type MoK\a
_diffrn_radiation_wavelength 0.71073
_diffrn_reflns_av_R_equivalents 0.0463
_diffrn_reflns_av_sigmaI/netI 0.0579
_diffrn_reflns_limit_h_max 18
_diffrn_reflns_limit_h_min -18
_diffrn_reflns_limit_k_max 34
_diffrn_reflns_limit_k_min -29
_diffrn_reflns_limit_l_max 22
_diffrn_reflns_limit_l_min -20
_diffrn_reflns_number 105540
_diffrn_reflns_theta_full 27.52
_diffrn_reflns_theta_max 27.52
_diffrn_reflns_theta_min 1.42
_diffrn_standards_decay_% 0
_diffrn_standards_interval_count 0
_diffrn_standards_interval_time 0
_diffrn_standards_number 0
_exptl_absorpt_coefficient_mu 1.982
_exptl_absorpt_correction_T_max 0.8903
_exptl_absorpt_correction_T_min 0.5696
_exptl_absorpt_correction_type multi-scan
_exptl_absorpt_process_details sadabs
_exptl_crystal_colour orange
_exptl_crystal_density_diffrn 1.597
_exptl_crystal_density_method 'not measured'
_exptl_crystal_description needle
_exptl_crystal_F_000 3188
_exptl_crystal_size_max 0.32
_exptl_crystal_size_mid 0.12
_exptl_crystal_size_min 0.06
_refine_diff_density_max 2.896
_refine_diff_density_min -1.160
_refine_diff_density_rms 0.197
_refine_ls_extinction_method none
_refine_ls_goodness_of_fit_ref 1.053
_refine_ls_hydrogen_treatment constr
_refine_ls_matrix_type full
_refine_ls_number_parameters 813
_refine_ls_number_reflns 14163
_refine_ls_number_restraints 12
_refine_ls_restrained_S_all 1.060
_refine_ls_R_factor_all 0.0864
_refine_ls_R_factor_gt 0.0565
_refine_ls_shift/su_max 0.022
_refine_ls_shift/su_mean 0.000
_refine_ls_structure_factor_coef Fsqd
_refine_ls_weighting_details 'calc w=1/[\s^2^(Fo^2^)+(0.0900P)^2^+35.0000P] where P=(Fo^2^+2Fc^2^)/3'
_refine_ls_weighting_scheme calc
_refine_ls_wR_factor_gt 0.1558
_refine_ls_wR_factor_ref 0.1726
_reflns_number_gt 10279
_reflns_number_total 14163
_reflns_threshold_expression >2sigma(I)
_cod_data_source_file b605990m.txt
_cod_data_source_block imw521
_cod_original_sg_symbol_H-M P2(1)/c
_cod_database_code 7203436

loop_
_symmetry_equiv_pos_as_xyz
'x, y, z'
'-x, y+1/2, -z+1/2'
'-x, -y, -z'
'x, -y-1/2, z-1/2'

loop_
_atom_site_label
_atom_site_type_symbol
_atom_site_fract_x
_atom_site_fract_y
_atom_site_fract_z
_atom_site_U_iso_or_equiv
_atom_site_adp_type
_atom_site_occupancy
_atom_site_symmetry_multiplicity
_atom_site_calc_flag
_atom_site_refinement_flags
_atom_site_disorder_assembly
_atom_site_disorder_group
Yb1 Yb 0.231690(19) 0.480391(11) 0.854320(17) 0.02176(11) Uani 1 1 d . . .
Ru1 Ru 0.43675(4) 0.61994(2) 1.03994(3) 0.02418(15) Uani 1 1 d . . .
Ru2 Ru 0.07409(5) 0.63503(2) 0.68319(4) 0.03531(17) Uani 1 1 d . . .
K1 K 0.60505(16) 0.55433(8) 0.50964(12) 0.0346(6) Uani 0.769(4) 1 d PU . 1
O20 O 0.4889(13) 0.5200(6) 0.5314(10) 0.085(5) Uiso 0.50 1 d P . 1
O21 O 0.6182(7) 0.4957(4) 0.5783(6) 0.037(2) Uiso 0.50 1 d P A 1
K1' K 0.5900(5) 0.5186(3) 0.5243(4) 0.0354(14) Uani 0.231(4) 1 d PU . 2
N1 N 0.4967(4) 0.6816(2) 1.1036(4) 0.0364(15) Uani 1 1 d . . .
N2 N 0.3284(4) 0.6721(2) 1.0039(4) 0.0279(13) Uani 1 1 d . . .
N3 N 0.3159(4) 0.5361(2) 0.9450(3) 0.0268(13) Uani 1 1 d . . .
N4 N 0.3696(6) 0.5886(4) 1.1985(5) 0.065(2) Uani 1 1 d . . .
N5 N 0.1871(5) 0.6855(2) 0.7168(4) 0.0381(16) Uani 1 1 d . . .
N6 N 0.0233(6) 0.6941(3) 0.6072(4) 0.054(2) Uani 1 1 d . . .
N7 N -0.1085(7) 0.5711(5) 0.6244(6) 0.097(4) Uani 1 1 d . . .
N8 N -0.0345(5) 0.6848(3) 0.8077(5) 0.0458(18) Uani 1 1 d . . .
N9 N 0.1794(6) 0.5943(3) 0.5512(4) 0.0506(19) Uani 1 1 d . . .
N10 N 0.1671(4) 0.5537(2) 0.8013(3) 0.0251(13) Uani 1 1 d . . .
N11 N 0.1928(4) 0.3918(2) 0.8366(3) 0.0275(13) Uani 1 1 d . . .
N12 N 0.1606(4) 0.4550(2) 0.7149(3) 0.0269(13) Uani 1 1 d . . .
N13 N 0.1932(4) 0.4539(2) 0.9828(4) 0.0303(14) Uani 1 1 d . . .
N14 N 0.0556(4) 0.4744(2) 0.8516(3) 0.0248(13) Uani 1 1 d . . .
N23 N 0.5217(6) 0.6433(3) 0.8860(5) 0.062(2) Uani 1 1 d . . .
N24 N 0.6259(4) 0.5614(2) 1.0950(4) 0.0311(14) Uani 1 1 d . . .
C1 C 0.5782(6) 0.6846(3) 1.1575(6) 0.053(3) Uani 1 1 d . . .
H1 H 0.6166 0.6574 1.1680 0.063 Uiso 1 1 calc R . .
C2 C 0.6086(7) 0.7273(4) 1.1994(7) 0.066(3) Uani 1 1 d . . .
H2 H 0.6660 0.7281 1.2369 0.079 Uiso 1 1 calc R . .
C3 C 0.5538(7) 0.7668(4) 1.1848(7) 0.070(3) Uani 1 1 d . . .
H3 H 0.5738 0.7952 1.2119 0.084 Uiso 1 1 calc R . .
C4 C 0.4673(6) 0.7657(3) 1.1293(6) 0.052(2) Uani 1 1 d . . .
C5 C 0.4058(8) 0.8060(3) 1.1078(7) 0.065(3) Uani 1 1 d . . .
H5 H 0.4237 0.8357 1.1312 0.079 Uiso 1 1 calc R . .
C6 C 0.3226(8) 0.8022(3) 1.0546(7) 0.058(3) Uani 1 1 d . . .
H6 H 0.2840 0.8293 1.0428 0.069 Uiso 1 1 calc R . .
C7 C 0.2912(6) 0.7574(3) 1.0152(6) 0.047(2) Uani 1 1 d . . .
C8 C 0.2055(6) 0.7504(3) 0.9601(6) 0.049(2) Uani 1 1 d . . .
H8 H 0.1646 0.7763 0.9443 0.059 Uiso 1 1 calc R . .
C9 C 0.1817(6) 0.7059(3) 0.9295(5) 0.042(2) Uani 1 1 d . . .
H9 H 0.1237 0.7011 0.8938 0.050 Uiso 1 1 calc R . .
C10 C 0.2445(5) 0.6672(3) 0.9515(4) 0.0330(17) Uani 1 1 d . . .
H10 H 0.2276 0.6371 0.9292 0.040 Uiso 1 1 calc R . .
C11 C 0.3518(5) 0.7165(3) 1.0354(5) 0.0350(18) Uani 1 1 d . . .
C12 C 0.4405(5) 0.7216(3) 1.0900(5) 0.0371(19) Uani 1 1 d . . .
C13 C 0.3635(5) 0.5661(3) 0.9802(4) 0.0249(15) Uani 1 1 d . . .
C14 C 0.3903(5) 0.5999(3) 1.1403(5) 0.0370(19) Uani 1 1 d . . .
C15 C 0.5531(5) 0.5809(3) 1.0742(4) 0.0270(15) Uani 1 1 d . . .
C16 C 0.4897(5) 0.6365(3) 0.9409(5) 0.0357(18) Uani 1 1 d . . .
C17 C 0.2694(6) 0.6805(3) 0.7662(5) 0.041(2) Uani 1 1 d . . .
H17 H 0.2847 0.6502 0.7881 0.049 Uiso 1 1 calc R . .
C18 C 0.3360(8) 0.7171(3) 0.7886(6) 0.058(3) Uani 1 1 d . . .
H18 H 0.3939 0.7116 0.8239 0.069 Uiso 1 1 calc R . .
C19 C 0.3123(9) 0.7626(4) 0.7558(8) 0.071(3) Uani 1 1 d . . .
H19 H 0.3536 0.7884 0.7706 0.085 Uiso 1 1 calc R . .
C20 C 0.2291(9) 0.7689(3) 0.7026(7) 0.065(3) Uani 1 1 d . . .
C21 C 0.2002(13) 0.8144(4) 0.6641(10) 0.092(5) Uani 1 1 d . . .
H21 H 0.2379 0.8415 0.6794 0.110 Uiso 1 1 calc R . .
C22 C 0.1224(14) 0.8188(4) 0.6081(10) 0.104(6) Uani 1 1 d . . .
H22 H 0.1082 0.8486 0.5837 0.124 Uiso 1 1 calc R . .
C23 C 0.0568(10) 0.7781(5) 0.5824(7) 0.081(4) Uani 1 1 d . . .
C24 C -0.0227(13) 0.7789(6) 0.5206(9) 0.101(6) Uani 1 1 d . . .
H24 H -0.0387 0.8068 0.4908 0.121 Uiso 1 1 calc R . .
C25 C -0.0772(11) 0.7392(6) 0.5036(7) 0.095(5) Uani 1 1 d . . .
H25 H -0.1303 0.7397 0.4616 0.114 Uiso 1 1 calc R . .
C26 C -0.0541(8) 0.6965(5) 0.5495(6) 0.073(4) Uani 1 1 d . . .
H26 H -0.0941 0.6698 0.5387 0.088 Uiso 1 1 calc R . .
C27 C 0.0793(8) 0.7336(4) 0.6234(6) 0.056(3) Uani 1 1 d . . .
C28 C 0.1654(7) 0.7295(3) 0.6833(6) 0.052(2) Uani 1 1 d . . .
C29 C 0.1322(5) 0.5846(3) 0.7584(4) 0.0270(16) Uani 1 1 d . . .
C30 C 0.0049(6) 0.6652(3) 0.7640(5) 0.0388(19) Uani 1 1 d . . .
C31 C 0.1407(6) 0.6082(3) 0.5999(5) 0.0393(19) Uani 1 1 d . . .
C32 C -0.0391(7) 0.5930(4) 0.6460(5) 0.059(3) Uani 1 1 d . . .
C33 C 0.2186(5) 0.3584(3) 0.8923(5) 0.0320(17) Uani 1 1 d . . .
H33 H 0.2578 0.3676 0.9405 0.038 Uiso 1 1 calc R . .
C34 C 0.1907(6) 0.3104(3) 0.8833(6) 0.045(2) Uani 1 1 d . . .
H34 H 0.2141 0.2878 0.9227 0.054 Uiso 1 1 calc R . .
C35 C 0.1274(6) 0.2971(3) 0.8144(5) 0.043(2) Uani 1 1 d . . .
H35 H 0.1048 0.2657 0.8079 0.052 Uiso 1 1 calc R . .
C36 C 0.0980(6) 0.3306(3) 0.7550(5) 0.0366(18) Uani 1 1 d . . .
C37 C 0.0328(7) 0.3193(3) 0.6801(6) 0.052(2) Uani 1 1 d . . .
H37 H 0.0041 0.2892 0.6730 0.063 Uiso 1 1 calc R . .
C38 C 0.0134(7) 0.3517(3) 0.6213(6) 0.055(3) Uani 1 1 d . . .
H38 H -0.0294 0.3437 0.5743 0.066 Uiso 1 1 calc R . .
C39 C 0.0575(6) 0.3994(3) 0.6285(5) 0.043(2) Uani 1 1 d . . .
C40 C 0.0474(6) 0.4315(3) 0.5657(5) 0.046(2) Uani 1 1 d . . .
H40 H 0.0086 0.4240 0.5164 0.055 Uiso 1 1 calc R . .
C41 C 0.0954(7) 0.4744(3) 0.5769(5) 0.046(2) Uani 1 1 d . . .
H41 H 0.0917 0.4959 0.5347 0.055 Uiso 1 1 calc R . .
C42 C 0.1500(6) 0.4855(3) 0.6524(4) 0.0324(17) Uani 1 1 d . . .
H42 H 0.1804 0.5152 0.6598 0.039 Uiso 1 1 calc R . .
C43 C 0.1160(5) 0.4120(3) 0.7025(4) 0.0320(17) Uani 1 1 d . . .
C44 C 0.1352(5) 0.3770(3) 0.7669(4) 0.0269(15) Uani 1 1 d . . .
C45 C 0.2603(6) 0.4438(3) 1.0470(4) 0.0351(18) Uani 1 1 d . . .
H45 H 0.3237 0.4506 1.0456 0.042 Uiso 1 1 calc R . .
C46 C 0.2405(6) 0.4233(3) 1.1167(5) 0.0387(19) Uani 1 1 d . . .
H46 H 0.2897 0.4164 1.1601 0.046 Uiso 1 1 calc R . .
C47 C 0.1482(6) 0.4139(3) 1.1196(5) 0.0396(19) Uani 1 1 d . . .
H47 H 0.1340 0.4001 1.1654 0.048 Uiso 1 1 calc R . .
C48 C 0.0738(6) 0.4246(3) 1.0543(5) 0.0315(17) Uani 1 1 d . . .
C49 C -0.0262(6) 0.4187(3) 1.0545(5) 0.0364(19) Uani 1 1 d . . .
H49 H -0.0442 0.4057 1.0993 0.044 Uiso 1 1 calc R . .
C50 C -0.0940(6) 0.4317(3) 0.9913(5) 0.0365(18) Uani 1 1 d . . .
H50 H -0.1582 0.4286 0.9939 0.044 Uiso 1 1 calc R . .
C51 C -0.0704(5) 0.4495(2) 0.9220(5) 0.0306(17) Uani 1 1 d . . .
C52 C -0.1398(5) 0.4617(3) 0.8530(5) 0.0373(19) Uani 1 1 d . . .
H52 H -0.2045 0.4569 0.8520 0.045 Uiso 1 1 calc R . .
C53 C -0.1112(5) 0.4805(3) 0.7876(5) 0.039(2) Uani 1 1 d . . .
H53 H -0.1562 0.4892 0.7423 0.047 Uiso 1 1 calc R . .
C54 C -0.0121(5) 0.4865(3) 0.7901(5) 0.0297(16) Uani 1 1 d . . .
H54 H 0.0063 0.4999 0.7457 0.036 Uiso 1 1 calc R . .
C55 C 0.0276(5) 0.4564(2) 0.9177(4) 0.0261(15) Uani 1 1 d . . .
C56 C 0.0999(5) 0.4446(2) 0.9860(4) 0.0251(15) Uani 1 1 d . . .
O1 O 0.3433(3) 0.5025(2) 0.7788(3) 0.0380(13) Uani 1 1 d . . .
O2 O 0.7787(7) 0.7104(4) 0.8044(6) 0.062(2) Uiso 0.769(4) 1 d PU . 1
O2' O 0.762(2) 0.6910(12) 0.7742(19) 0.057(4) Uiso 0.231(4) 1 d PU . 2
O3 O 0.3530(7) 0.5625(4) 0.6579(6) 0.105(3) Uani 1 1 d . . .
H3A H 0.4164 0.5645 0.6918 0.126 Uiso 1 1 calc R . .
H3B H 0.3033 0.5824 0.6722 0.126 Uiso 1 1 calc R . .
O4 O 0.5235(7) 0.5995(4) 0.7371(6) 0.115(3) Uani 1 1 d . . .
H4A H 0.5872 0.5983 0.7707 0.139 Uiso 1 1 calc R . .
H4B H 0.4785 0.6222 0.7518 0.139 Uiso 1 1 calc R . .
O5 O 0.4798(5) 0.4779(3) 0.1237(5) 0.079(2) Uani 1 1 d . . .
H5A H 0.5459 0.4787 0.1527 0.095 Uiso 1 1 calc R . .
H5B H 0.4415 0.5050 0.1346 0.095 Uiso 1 1 calc R . .
O6 O 0.3126(6) 0.2927(4) 0.0747(5) 0.099(3) Uani 1 1 d . . .
H6A H 0.3778 0.2922 0.1055 0.119 Uiso 1 1 calc R . .
H6B H 0.2753 0.3196 0.0878 0.119 Uiso 1 1 calc R . .
O7 O 0.3908(13) 0.4967(5) 0.2677(11) 0.212(8) Uani 1 1 d . . .
H7A H 0.4558 0.4990 0.2988 0.255 Uiso 1 1 calc R . .
H7B H 0.3465 0.5206 0.2798 0.255 Uiso 1 1 calc R . .
O8 O 0.7629(14) 0.6711(8) 0.6560(12) 0.106(5) Uiso 0.50 1 d PU B 1
O9 O 0.6470(17) 0.3772(8) 0.6466(14) 0.122(5) Uiso 0.50 1 d PU C 1
O8' O 0.7120(18) 0.6358(9) 0.6760(14) 0.129(6) Uiso 0.50 1 d PU . 2
O9' O 0.7611(16) 0.3858(9) 0.6449(13) 0.123(5) Uiso 0.50 1 d PU D 2
O10 O 0.400(2) 0.2134(10) 0.0684(17) 0.153(7) Uiso 0.50 1 d PU E 1
O10' O 0.325(2) 0.2043(9) -0.0042(16) 0.146(7) Uiso 0.50 1 d PU F 2
O11 O 0.7729(17) 0.4828(8) 0.5630(14) 0.123(6) Uiso 0.50 1 d PU G 1
O12 O 0.5840(18) 0.5773(9) 0.2902(15) 0.127(6) Uiso 0.50 1 d PU H 1
O11' O 0.7303(15) 0.5210(7) 0.5913(12) 0.099(5) Uiso 0.50 1 d PU I 2
O12' O 0.6467(19) 0.5999(9) 0.3171(15) 0.133(6) Uiso 0.50 1 d PU J 2
O22 O 0.6241(15) 0.6020(8) 0.6240(13) 0.114(7) Uiso 0.50 1 d P . .
O23 O 0.7368(15) 0.6024(8) 0.4971(12) 0.109(6) Uiso 0.50 1 d P . .

loop_
_atom_site_aniso_label
_atom_site_aniso_U_11
_atom_site_aniso_U_22
_atom_site_aniso_U_33
_atom_site_aniso_U_23
_atom_site_aniso_U_13
_atom_site_aniso_U_12
Yb1 0.01996(15) 0.02170(19) 0.02225(16) -0.00153(12) 0.00121(11) 0.00036(11)
Ru1 0.0179(3) 0.0234(3) 0.0303(3) -0.0039(2) 0.0029(2) -0.0008(2)
Ru2 0.0386(3) 0.0369(4) 0.0303(3) 0.0142(3) 0.0070(3) 0.0066(3)
K1 0.0412(12) 0.0297(14) 0.0278(11) -0.0120(10) -0.0043(9) 0.0038(9)
K1' 0.031(2) 0.046(3) 0.029(2) 0.015(2) 0.005(2) -0.014(2)
N1 0.024(3) 0.036(4) 0.049(4) -0.016(3) 0.008(3) -0.003(3)
N2 0.021(3) 0.027(4) 0.037(3) 0.004(3) 0.010(2) -0.001(2)
N3 0.023(3) 0.025(3) 0.030(3) -0.002(3) 0.001(2) 0.000(3)
N4 0.045(4) 0.114(8) 0.036(4) 0.014(5) 0.010(4) -0.002(5)
N5 0.052(4) 0.024(4) 0.045(4) 0.013(3) 0.025(3) 0.007(3)
N6 0.064(5) 0.069(6) 0.035(4) 0.030(4) 0.021(4) 0.033(4)
N7 0.065(6) 0.148(11) 0.066(6) 0.030(7) -0.012(5) -0.043(7)
N8 0.043(4) 0.044(4) 0.053(4) 0.020(4) 0.016(4) 0.012(3)
N9 0.066(5) 0.046(5) 0.040(4) 0.003(4) 0.010(4) -0.017(4)
N10 0.026(3) 0.022(3) 0.026(3) 0.003(3) 0.002(2) -0.001(2)
N11 0.026(3) 0.025(3) 0.031(3) -0.004(3) 0.006(2) 0.000(2)
N12 0.031(3) 0.026(3) 0.023(3) -0.002(3) 0.004(2) 0.001(2)
N13 0.035(3) 0.025(3) 0.031(3) -0.002(3) 0.006(3) 0.000(3)
N14 0.025(3) 0.021(3) 0.028(3) -0.006(2) 0.005(2) 0.002(2)
N23 0.047(4) 0.080(6) 0.066(6) 0.017(5) 0.027(4) 0.012(4)
N24 0.028(3) 0.029(4) 0.032(3) -0.003(3) -0.001(3) 0.003(3)
C1 0.028(4) 0.051(6) 0.077(7) -0.031(5) 0.006(4) -0.005(4)
C2 0.037(5) 0.061(7) 0.096(8) -0.045(6) 0.006(5) -0.009(5)
C3 0.042(5) 0.047(6) 0.121(10) -0.051(6) 0.019(6) -0.017(5)
C4 0.042(5) 0.033(5) 0.084(7) -0.023(5) 0.022(5) -0.006(4)
C5 0.063(6) 0.031(5) 0.110(9) -0.032(6) 0.033(6) -0.005(5)
C6 0.070(7) 0.033(5) 0.082(7) -0.002(5) 0.043(6) 0.014(5)
C7 0.043(5) 0.032(5) 0.072(6) -0.001(4) 0.029(5) 0.004(4)
C8 0.049(5) 0.047(6) 0.057(6) 0.016(5) 0.024(4) 0.024(4)
C9 0.032(4) 0.052(6) 0.044(5) 0.010(4) 0.011(4) 0.013(4)
C10 0.030(4) 0.037(5) 0.033(4) 0.006(3) 0.008(3) 0.004(3)
C11 0.031(4) 0.026(4) 0.053(5) -0.005(4) 0.020(4) 0.002(3)
C12 0.029(4) 0.031(5) 0.055(5) -0.008(4) 0.017(4) -0.001(3)
C13 0.024(3) 0.021(4) 0.029(4) 0.002(3) 0.003(3) 0.004(3)
C14 0.025(4) 0.057(6) 0.027(4) -0.004(4) 0.000(3) -0.001(3)
C15 0.026(4) 0.024(4) 0.029(4) -0.004(3) 0.001(3) -0.005(3)
C16 0.022(3) 0.042(5) 0.045(5) 0.003(4) 0.011(3) 0.002(3)
C17 0.046(5) 0.032(5) 0.049(5) 0.004(4) 0.020(4) 0.003(4)
C18 0.066(6) 0.045(6) 0.071(7) -0.005(5) 0.031(5) -0.012(5)
C19 0.080(8) 0.050(7) 0.098(9) -0.001(6) 0.051(7) -0.010(6)
C20 0.104(9) 0.031(6) 0.083(8) 0.010(5) 0.071(7) 0.006(6)
C21 0.157(14) 0.031(6) 0.120(12) 0.032(7) 0.103(11) 0.019(8)
C22 0.195(18) 0.035(7) 0.117(12) 0.050(8) 0.117(13) 0.048(10)
C23 0.117(10) 0.073(9) 0.074(8) 0.053(7) 0.071(8) 0.060(8)
C24 0.156(15) 0.088(10) 0.082(10) 0.060(9) 0.082(11) 0.086(11)
C25 0.117(11) 0.130(13) 0.042(6) 0.043(8) 0.028(7) 0.084(10)
C26 0.084(8) 0.092(9) 0.046(6) 0.033(6) 0.020(5) 0.049(7)
C27 0.079(7) 0.047(6) 0.058(6) 0.027(5) 0.048(6) 0.025(5)
C28 0.069(6) 0.033(5) 0.064(6) 0.014(5) 0.042(5) 0.012(4)
C29 0.023(3) 0.035(4) 0.024(3) -0.006(3) 0.008(3) -0.003(3)
C30 0.042(4) 0.036(5) 0.040(5) 0.023(4) 0.013(4) 0.009(4)
C31 0.050(5) 0.041(5) 0.026(4) 0.009(4) 0.009(4) -0.007(4)
C32 0.051(6) 0.089(8) 0.036(5) 0.015(5) 0.004(4) -0.005(5)
C33 0.037(4) 0.023(4) 0.035(4) 0.004(3) 0.006(3) 0.002(3)
C34 0.050(5) 0.037(5) 0.054(5) 0.007(4) 0.022(4) 0.003(4)
C35 0.052(5) 0.023(4) 0.060(6) -0.012(4) 0.022(4) -0.007(4)
C36 0.044(4) 0.026(4) 0.040(4) -0.007(4) 0.009(4) -0.005(3)
C37 0.065(6) 0.032(5) 0.056(6) -0.020(5) 0.005(5) -0.009(4)
C38 0.061(6) 0.044(6) 0.052(6) -0.026(5) -0.008(5) -0.014(5)
C39 0.046(5) 0.036(5) 0.042(5) -0.010(4) -0.001(4) -0.002(4)
C40 0.054(5) 0.048(6) 0.029(4) -0.011(4) -0.007(4) 0.005(4)
C41 0.062(6) 0.047(6) 0.024(4) -0.003(4) -0.004(4) 0.004(4)
C42 0.043(4) 0.026(4) 0.027(4) -0.001(3) 0.002(3) 0.005(3)
C43 0.033(4) 0.029(4) 0.033(4) -0.007(3) 0.004(3) -0.001(3)
C44 0.028(3) 0.023(4) 0.030(4) -0.006(3) 0.006(3) 0.000(3)
C45 0.036(4) 0.036(5) 0.032(4) 0.001(3) 0.006(3) -0.001(3)
C46 0.052(5) 0.030(5) 0.030(4) 0.004(3) 0.000(4) 0.002(4)
C47 0.060(5) 0.029(5) 0.033(4) 0.003(3) 0.016(4) -0.001(4)
C48 0.047(4) 0.016(4) 0.036(4) -0.004(3) 0.018(3) -0.001(3)
C49 0.051(5) 0.018(4) 0.049(5) -0.010(4) 0.031(4) -0.006(3)
C50 0.039(4) 0.022(4) 0.054(5) -0.004(4) 0.023(4) -0.005(3)
C51 0.033(4) 0.014(4) 0.050(5) -0.009(3) 0.019(3) -0.003(3)
C52 0.026(4) 0.028(4) 0.060(5) -0.010(4) 0.014(4) -0.001(3)
C53 0.021(3) 0.043(5) 0.051(5) -0.012(4) 0.000(3) 0.001(3)
C54 0.030(4) 0.025(4) 0.033(4) -0.003(3) 0.004(3) -0.002(3)
C55 0.030(4) 0.011(4) 0.040(4) -0.007(3) 0.015(3) -0.001(3)
C56 0.030(3) 0.017(4) 0.031(4) -0.008(3) 0.015(3) -0.004(3)
O1 0.025(3) 0.054(4) 0.037(3) -0.001(3) 0.011(2) -0.004(2)
O3 0.086(6) 0.111(8) 0.110(7) 0.039(6) 0.001(5) -0.015(5)
O4 0.110(8) 0.124(8) 0.094(7) -0.017(6) -0.022(6) 0.020(6)
O5 0.049(4) 0.077(6) 0.105(6) 0.004(4) 0.001(4) -0.007(4)
O6 0.062(5) 0.139(8) 0.091(6) -0.006(6) 0.001(4) -0.023(5)
O7 0.246(19) 0.123(11) 0.32(2) -0.029(13) 0.168(18) 0.026(12)

loop_
_atom_type_symbol
_atom_type_description
_atom_type_scat_dispersion_real
_atom_type_scat_dispersion_imag
_atom_type_scat_source
C C 0.0033 0.0016 'International Tables Vol C Tables 4.2.6.8 and 6.1.1.4'
H H 0.0000 0.0000 'International Tables Vol C Tables 4.2.6.8 and 6.1.1.4'
N N 0.0061 0.0033 'International Tables Vol C Tables 4.2.6.8 and 6.1.1.4'
O O 0.0106 0.0060 'International Tables Vol C Tables 4.2.6.8 and 6.1.1.4'
Ru Ru -1.2594 0.8363 'International Tables Vol C Tables 4.2.6.8 and 6.1.1.4'
Yb Yb -0.3850 5.5486 'International Tables Vol C Tables 4.2.6.8 and 6.1.1.4'
K K 0.2009 0.2494 'International Tables Vol C Tables 4.2.6.8 and 6.1.1.4'

loop_
_geom_angle_atom_site_label_1
_geom_angle_atom_site_label_2
_geom_angle_atom_site_label_3
_geom_angle
_geom_angle_site_symmetry_1
_geom_angle_site_symmetry_3
_geom_angle_publ_flag
O1 Yb1 N3 82.9(2) . . ?
O1 Yb1 N10 79.4(2) . . ?
N3 Yb1 N10 77.68(19) . . ?
O1 Yb1 N24 72.3(2) . 3_667 ?
N3 Yb1 N24 78.2(2) . 3_667 ?
N10 Yb1 N24 144.7(2) . 3_667 ?
O1 Yb1 N13 150.41(19) . . ?
N3 Yb1 N13 77.8(2) . . ?
N10 Yb1 N13 117.3(2) . . ?
N24 Yb1 N13 82.0(2) 3_667 . ?
O1 Yb1 N12 74.64(19) . . ?
N3 Yb1 N12 150.8(2) . . ?
N10 Yb1 N12 80.02(19) . . ?
N24 Yb1 N12 111.3(2) 3_667 . ?
N13 Yb1 N12 129.9(2) . . ?
O1 Yb1 N14 143.51(19) . . ?
N3 Yb1 N14 115.58(19) . . ?
N10 Yb1 N14 74.82(19) . . ?
N24 Yb1 N14 139.6(2) 3_667 . ?
N13 Yb1 N14 65.96(19) . . ?
N12 Yb1 N14 75.80(19) . . ?
O1 Yb1 N11 110.4(2) . . ?
N3 Yb1 N11 142.6(2) . . ?
N10 Yb1 N11 137.95(19) . . ?
N24 Yb1 N11 73.4(2) 3_667 . ?
N13 Yb1 N11 74.57(19) . . ?
N12 Yb1 N11 64.77(19) . . ?
N14 Yb1 N11 74.83(18) . . ?
C15 Ru1 C13 93.4(3) . . ?
C15 Ru1 C14 90.0(3) . . ?
C13 Ru1 C14 89.9(3) . . ?
C15 Ru1 C16 86.3(3) . . ?
C13 Ru1 C16 89.4(3) . . ?
C14 Ru1 C16 176.3(3) . . ?
C15 Ru1 N1 93.9(3) . . ?
C13 Ru1 N1 172.3(3) . . ?
C14 Ru1 N1 87.5(3) . . ?
C16 Ru1 N1 93.6(3) . . ?
C15 Ru1 N2 170.0(3) . . ?
C13 Ru1 N2 95.3(2) . . ?
C14 Ru1 N2 95.0(3) . . ?
C16 Ru1 N2 88.7(3) . . ?
N1 Ru1 N2 77.8(2) . . ?
C29 Ru2 C32 89.7(3) . . ?
C29 Ru2 C31 90.0(3) . . ?
C32 Ru2 C31 91.6(4) . . ?
C29 Ru2 C30 92.8(3) . . ?
C32 Ru2 C30 89.0(4) . . ?
C31 Ru2 C30 177.1(3) . . ?
C29 Ru2 N5 95.8(3) . . ?
C32 Ru2 N5 174.4(4) . . ?
C31 Ru2 N5 89.6(3) . . ?
C30 Ru2 N5 89.6(3) . . ?
C29 Ru2 N6 174.1(3) . . ?
C32 Ru2 N6 96.1(4) . . ?
C31 Ru2 N6 90.3(3) . . ?
C30 Ru2 N6 86.8(3) . . ?
N5 Ru2 N6 78.4(3) . . ?
O21 K1 O20 59.0(6) . . ?
O21 K1 O22 89.5(6) . . ?
O20 K1 O22 94.1(7) . . ?
O21 K1 O23 122.6(6) . . ?
O20 K1 O23 172.0(7) . . ?
O22 K1 O23 78.3(7) . . ?
O21 K1 O20 57.7(5) . 3_666 ?
O20 K1 O20 40.6(8) . 3_666 ?
O22 K1 O20 132.3(7) . 3_666 ?
O23 K1 O20 147.3(7) . 3_666 ?
O21 K1 O11 47.9(5) . . ?
O20 K1 O11 104.9(6) . . ?
O22 K1 O11 99.8(7) . . ?
O23 K1 O11 79.0(7) . . ?
O20 K1 O11 83.6(6) 3_666 . ?
O21 K1 K1 55.9(3) . 3_666 ?
O20 K1 K1 22.5(5) . 3_666 ?
O22 K1 K1 115.5(5) . 3_666 ?
O23 K1 K1 165.4(5) . 3_666 ?
O20 K1 K1 18.1(4) 3_666 3_666 ?
O11 K1 K1 93.3(4) . 3_666 ?
O20 O20 K1 85.5(14) 3_666 . ?
O20 O20 K1 53.9(10) 3_666 3_666 ?
K1 O20 K1 139.4(8) . 3_666 ?
O11' K1' K1' 155.7(7) . 3_666 ?
O11' K1' O22 67.8(7) . . ?
K1' K1' O22 121.4(6) 3_666 . ?
O11' K1' O23 58.6(7) . . ?
K1' K1' O23 145.6(6) 3_666 . ?
O22 K1' O23 57.7(6) . . ?
C1 N1 C12 117.8(7) . . ?
C1 N1 Ru1 127.6(6) . . ?
C12 N1 Ru1 114.4(5) . . ?
C10 N2 C11 117.8(6) . . ?
C10 N2 Ru1 128.4(5) . . ?
C11 N2 Ru1 113.7(5) . . ?
C13 N3 Yb1 169.6(6) . . ?
C17 N5 C28 117.6(8) . . ?
C17 N5 Ru2 129.5(5) . . ?
C28 N5 Ru2 112.8(6) . . ?
C26 N6 C27 118.6(9) . . ?
C26 N6 Ru2 128.4(8) . . ?
C27 N6 Ru2 113.0(6) . . ?
C29 N10 Yb1 164.4(5) . . ?
C33 N11 C44 116.3(6) . . ?
C33 N11 Yb1 125.1(5) . . ?
C44 N11 Yb1 118.4(5) . . ?
C42 N12 C43 117.4(6) . . ?
C42 N12 Yb1 122.5(5) . . ?
C43 N12 Yb1 119.1(5) . . ?
C45 N13 C56 117.8(6) . . ?
C45 N13 Yb1 122.7(5) . . ?
C56 N13 Yb1 119.1(5) . . ?
C54 N14 C55 117.5(6) . . ?
C54 N14 Yb1 124.4(5) . . ?
C55 N14 Yb1 118.1(4) . . ?
C15 N24 Yb1 175.5(6) . 3_667 ?
N1 C1 C2 122.6(9) . . ?
N1 C1 H1 118.7 . . ?
C2 C1 H1 118.7 . . ?
C3 C2 C1 119.3(9) . . ?
C3 C2 H2 120.4 . . ?
C1 C2 H2 120.4 . . ?
C2 C3 C4 120.6(8) . . ?
C2 C3 H3 119.7 . . ?
C4 C3 H3 119.7 . . ?
C3 C4 C12 117.3(8) . . ?
C3 C4 C5 124.7(9) . . ?
C12 C4 C5 118.0(9) . . ?
C6 C5 C4 121.6(9) . . ?
C6 C5 H5 119.2 . . ?
C4 C5 H5 119.2 . . ?
C5 C6 C7 122.0(9) . . ?
C5 C6 H6 119.0 . . ?
C7 C6 H6 119.0 . . ?
C8 C7 C11 117.1(8) . . ?
C8 C7 C6 125.4(8) . . ?
C11 C7 C6 117.4(9) . . ?
C9 C8 C7 120.1(8) . . ?
C9 C8 H8 120.0 . . ?
C7 C8 H8 120.0 . . ?
C8 C9 C10 120.0(8) . . ?
C8 C9 H9 120.0 . . ?
C10 C9 H9 120.0 . . ?
N2 C10 C9 122.3(8) . . ?
N2 C10 H10 118.9 . . ?
C9 C10 H10 118.9 . . ?
N2 C11 C12 117.7(7) . . ?
N2 C11 C7 122.7(7) . . ?
C12 C11 C7 119.6(7) . . ?
N1 C12 C4 122.4(7) . . ?
N1 C12 C11 116.4(7) . . ?
C4 C12 C11 121.2(7) . . ?
N3 C13 Ru1 176.1(6) . . ?
N4 C14 Ru1 176.1(7) . . ?
N24 C15 Ru1 174.5(6) . . ?
N23 C16 Ru1 176.2(8) . . ?
N5 C17 C18 124.9(9) . . ?
N5 C17 H17 117.5 . . ?
C18 C17 H17 117.5 . . ?
C17 C18 C19 117.2(11) . . ?
C17 C18 H18 121.4 . . ?
C19 C18 H18 121.4 . . ?
C20 C19 C18 119.7(11) . . ?
C20 C19 H19 120.2 . . ?
C18 C19 H19 120.2 . . ?
C19 C20 C28 119.2(10) . . ?
C19 C20 C21 123.3(13) . . ?
C28 C20 C21 117.5(13) . . ?
C22 C21 C20 122.1(15) . . ?
C22 C21 H21 118.9 . . ?
C20 C21 H21 118.9 . . ?
C21 C22 C23 122.3(11) . . ?
C21 C22 H22 118.9 . . ?
C23 C22 H22 118.9 . . ?
C24 C23 C27 117.1(14) . . ?
C24 C23 C22 125.8(12) . . ?
C27 C23 C22 117.1(13) . . ?
C25 C24 C23 119.9(12) . . ?
C25 C24 H24 120.0 . . ?
C23 C24 H24 120.0 . . ?
C24 C25 C26 120.5(13) . . ?
C24 C25 H25 119.8 . . ?
C26 C25 H25 119.8 . . ?
N6 C26 C25 121.0(14) . . ?
N6 C26 H26 119.5 . . ?
C25 C26 H26 119.5 . . ?
N6 C27 C23 122.8(11) . . ?
N6 C27 C28 117.7(8) . . ?
C23 C27 C28 119.5(12) . . ?
N5 C28 C20 121.3(10) . . ?
N5 C28 C27 117.3(9) . . ?
C20 C28 C27 121.3(9) . . ?
N10 C29 Ru2 178.0(6) . . ?
N8 C30 Ru2 176.2(7) . . ?
N9 C31 Ru2 177.7(7) . . ?
N7 C32 Ru2 175.8(12) . . ?
N11 C33 C34 124.1(8) . . ?
N11 C33 H33 117.9 . . ?
C34 C33 H33 117.9 . . ?
C35 C34 C33 118.3(8) . . ?
C35 C34 H34 120.9 . . ?
C33 C34 H34 120.9 . . ?
C34 C35 C36 119.6(8) . . ?
C34 C35 H35 120.2 . . ?
C36 C35 H35 120.2 . . ?
C35 C36 C44 118.0(7) . . ?
C35 C36 C37 123.0(8) . . ?
C44 C36 C37 119.0(7) . . ?
C38 C37 C36 120.8(8) . . ?
C38 C37 H37 119.6 . . ?
C36 C37 H37 119.6 . . ?
C37 C38 C39 122.1(8) . . ?
C37 C38 H38 119.0 . . ?
C39 C38 H38 119.0 . . ?
C40 C39 C43 119.1(8) . . ?
C40 C39 C38 123.1(8) . . ?
C43 C39 C38 117.7(8) . . ?
C41 C40 C39 119.0(7) . . ?
C41 C40 H40 120.5 . . ?
C39 C40 H40 120.5 . . ?
C40 C41 C42 119.3(8) . . ?
C40 C41 H41 120.4 . . ?
C42 C41 H41 120.4 . . ?
N12 C42 C41 123.0(7) . . ?
N12 C42 H42 118.5 . . ?
C41 C42 H42 118.5 . . ?
N12 C43 C39 122.1(7) . . ?
N12 C43 C44 117.7(6) . . ?
C39 C43 C44 120.0(7) . . ?
N11 C44 C36 123.4(7) . . ?
N11 C44 C43 116.5(6) . . ?
C36 C44 C43 120.1(7) . . ?
N13 C45 C46 123.5(7) . . ?
N13 C45 H45 118.3 . . ?
C46 C45 H45 118.3 . . ?
C47 C46 C45 118.7(7) . . ?
C47 C46 H46 120.7 . . ?
C45 C46 H46 120.7 . . ?
C46 C47 C48 120.6(7) . . ?
C46 C47 H47 119.7 . . ?
C48 C47 H47 119.7 . . ?
C47 C48 C56 117.2(7) . . ?
C47 C48 C49 124.1(7) . . ?
C56 C48 C49 118.7(7) . . ?
C50 C49 C48 121.2(7) . . ?
C50 C49 H49 119.4 . . ?
C48 C49 H49 119.4 . . ?
C49 C50 C51 121.4(7) . . ?
C49 C50 H50 119.3 . . ?
C51 C50 H50 119.3 . . ?
C50 C51 C52 123.0(7) . . ?
C50 C51 C55 120.4(7) . . ?
C52 C51 C55 116.7(7) . . ?
C53 C52 C51 119.7(7) . . ?
C53 C52 H52 120.1 . . ?
C51 C52 H52 120.1 . . ?
C52 C53 C54 119.0(7) . . ?
C52 C53 H53 120.5 . . ?
C54 C53 H53 120.5 . . ?
N14 C54 C53 123.9(7) . . ?
N14 C54 H54 118.1 . . ?
C53 C54 H54 118.1 . . ?
N14 C55 C56 118.3(6) . . ?
N14 C55 C51 123.2(7) . . ?
C56 C55 C51 118.5(7) . . ?
N13 C56 C48 122.2(7) . . ?
N13 C56 C55 117.9(6) . . ?
C48 C56 C55 119.9(6) . . ?
H3A O3 H3B 117.2 . . ?
H4A O4 H4B 117.3 . . ?
H5A O5 H5B 114.4 . . ?
H6A O6 H6B 113.3 . . ?
H7A O7 H7B 115.4 . . ?
O8' O22 K1 135.3(15) . . ?
O8' O22 K1' 142.2(14) . . ?
K1 O22 K1' 20.4(2) . . ?
K1 O23 K1' 12.3(2) . . ?

loop_
_geom_bond_atom_site_label_1
_geom_bond_atom_site_label_2
_geom_bond_distance
_geom_bond_site_symmetry_2
_geom_bond_publ_flag
Yb1 O1 2.330(5) . ?
Yb1 N3 2.339(6) . ?
Yb1 N10 2.340(6) . ?
Yb1 N24 2.345(6) 3_667 ?
Yb1 N13 2.482(6) . ?
Yb1 N12 2.490(6) . ?
Yb1 N14 2.510(6) . ?
Yb1 N11 2.529(6) . ?
Ru1 C15 1.969(7) . ?
Ru1 C13 1.984(7) . ?
Ru1 C14 2.040(8) . ?
Ru1 C16 2.043(8) . ?
Ru1 N1 2.115(6) . ?
Ru1 N2 2.117(6) . ?
Ru2 C29 1.965(8) . ?
Ru2 C32 1.988(11) . ?
Ru2 C31 2.012(9) . ?
Ru2 C30 2.037(9) . ?
Ru2 N5 2.125(7) . ?
Ru2 N6 2.125(7) . ?
K1 O21 1.995(11) . ?
K1 O20 2.014(18) . ?
K1 O22 2.33(2) . ?
K1 O23 2.35(2) . ?
K1 O20 2.484(17) 3_666 ?
K1 O11 3.10(2) . ?
K1 K1 4.221(5) 3_666 ?
O20 O20 1.62(3) 3_666 ?
O20 K1 2.484(17) 3_666 ?
K1' O11' 2.09(2) . ?
K1' K1' 2.733(14) 3_666 ?
K1' O22 2.86(2) . ?
K1' O23 3.23(2) . ?
N1 C1 1.328(10) . ?
N1 C12 1.363(10) . ?
N2 C10 1.344(9) . ?
N2 C11 1.361(10) . ?
N3 C13 1.162(9) . ?
N4 C14 1.139(10) . ?
N5 C17 1.304(11) . ?
N5 C28 1.360(11) . ?
N6 C26 1.322(13) . ?
N6 C27 1.353(13) . ?
N7 C32 1.157(13) . ?
N8 C30 1.160(10) . ?
N9 C31 1.157(11) . ?
N10 C29 1.173(9) . ?
N11 C33 1.327(9) . ?
N11 C44 1.363(9) . ?
N12 C42 1.347(9) . ?
N12 C43 1.352(9) . ?
N13 C45 1.329(9) . ?
N13 C56 1.370(9) . ?
N14 C54 1.315(9) . ?
N14 C55 1.369(9) . ?
N23 C16 1.142(11) . ?
N24 C15 1.161(9) . ?
N24 Yb1 2.345(6) 3_667 ?
C1 C2 1.409(12) . ?
C1 H1 0.9300 . ?
C2 C3 1.341(14) . ?
C2 H2 0.9300 . ?
C3 C4 1.393(14) . ?
C3 H3 0.9300 . ?
C4 C12 1.409(12) . ?
C4 C5 1.425(14) . ?
C5 C6 1.341(15) . ?
C5 H5 0.9300 . ?
C6 C7 1.443(13) . ?
C6 H6 0.9300 . ?
C7 C8 1.393(13) . ?
C7 C11 1.427(11) . ?
C8 C9 1.360(13) . ?
C8 H8 0.9300 . ?
C9 C10 1.400(11) . ?
C9 H9 0.9300 . ?
C10 H10 0.9300 . ?
C11 C12 1.417(11) . ?
C17 C18 1.392(13) . ?
C17 H17 0.9300 . ?
C18 C19 1.396(15) . ?
C18 H18 0.9300 . ?
C19 C20 1.350(17) . ?
C19 H19 0.9300 . ?
C20 C28 1.418(15) . ?
C20 C21 1.447(16) . ?
C21 C22 1.31(2) . ?
C21 H21 0.9300 . ?
C22 C23 1.48(2) . ?
C22 H22 0.9300 . ?
C23 C24 1.38(2) . ?
C23 C27 1.425(13) . ?
C24 C25 1.35(2) . ?
C24 H24 0.9300 . ?
C25 C26 1.424(16) . ?
C25 H25 0.9300 . ?
C26 H26 0.9300 . ?
C27 C28 1.431(15) . ?
C33 C34 1.393(11) . ?
C33 H33 0.9300 . ?
C34 C35 1.377(12) . ?
C34 H34 0.9300 . ?
C35 C36 1.379(12) . ?
C35 H35 0.9300 . ?
C36 C44 1.395(10) . ?
C36 C37 1.452(12) . ?
C37 C38 1.335(13) . ?
C37 H37 0.9300 . ?
C38 C39 1.462(12) . ?
C38 H38 0.9300 . ?
C39 C40 1.379(12) . ?
C39 C43 1.408(11) . ?
C40 C41 1.370(12) . ?
C40 H40 0.9300 . ?
C41 C42 1.396(10) . ?
C41 H41 0.9300 . ?
C42 H42 0.9300 . ?
C43 C44 1.450(10) . ?
C45 C46 1.400(11) . ?
C45 H45 0.9300 . ?
C46 C47 1.353(12) . ?
C46 H46 0.9300 . ?
C47 C48 1.405(11) . ?
C47 H47 0.9300 . ?
C48 C56 1.409(10) . ?
C48 C49 1.439(11) . ?
C49 C50 1.342(12) . ?
C49 H49 0.9300 . ?
C50 C51 1.388(11) . ?
C50 H50 0.9300 . ?
C51 C52 1.415(11) . ?
C51 C55 1.429(9) . ?
C52 C53 1.370(12) . ?
C52 H52 0.9300 . ?
C53 C54 1.417(10) . ?
C53 H53 0.9300 . ?
C54 H54 0.9300 . ?
C55 C56 1.426(10) . ?
O3 H3A 0.9700 . ?
O3 H3B 0.9700 . ?
O4 H4A 0.9700 . ?
O4 H4B 0.9700 . ?
O5 H5A 0.9700 . ?
O5 H5B 0.9700 . ?
O6 H6A 0.9700 . ?
O6 H6B 0.9700 . ?
O7 H7A 0.9700 . ?
O7 H7B 0.9700 . ?
O8' O22 1.67(3) . ?
